data_8105670
loop_
_publ_author_name
'Tan, Yuye'
'Huang, Junjie'
'Lu, Hui'
'Sun, Jianhua'

_publ_section_title
;
 Crystal structure of
 diaqua-dichlorido-bis(\m3-6,6&#x2032;-(hydrazine-1,2-diylidenebis(methanylylidene))bis(2-methoxyphenolato)\k6
 O,N:N&#x2032;,O&#x2032;,O&#x2032;:O&#x2032;&#x2032;)trizinc(II) - ethanol
 (1/2), C36H44Cl2N4O12Zn3
;
_journal_issue 3
_journal_name_full 'Zeitschrift f\"ur Kristallographie - New Crystal Structures'
_journal_page_first 431
_journal_page_last 432
_journal_paper_doi 10.1515/ncrs-2018-0440
_journal_volume 234
_journal_year 2019
_chemical_formula_moiety 'C32 H32 Cl2 N4 O10 Zn3, 2(C2 H6 O)'
_chemical_formula_sum 'C36 H44 Cl2 N4 O12 Zn3'
_chemical_formula_weight 991.76
_space_group_crystal_system orthorhombic
_space_group_IT_number 61
_space_group_name_Hall '-P 2ac 2ab'
_space_group_name_H-M_alt 'P b c a'
_atom_sites_solution_hydrogens mixed
_cell_angle_alpha 90
_cell_angle_beta 90
_cell_angle_gamma 90
_cell_formula_units_Z 4
_cell_length_a 8.3378(8)
_cell_length_b 21.188(2)
_cell_length_c 22.802(2)
_cell_measurement_reflns_used 3323
_cell_measurement_temperature 296(2)
_cell_measurement_theta_max 23.414
_cell_measurement_theta_min 2.624
_cell_volume 4028.2(6)
_computing_cell_refinement 'Bruker SMART'
_computing_data_collection 'Bruker SMART'
_computing_data_reduction 'Bruker SAINT'
_computing_molecular_graphics 'Bruker SHELXTL'
_computing_publication_material 'Bruker SHELXTL'
_computing_structure_refinement 'SHELXL-2014 (Sheldrick, 2014)'
_computing_structure_solution 'Bruker SHELXTL'
_diffrn_ambient_temperature 296(2)
_diffrn_measured_fraction_theta_full 1.000
_diffrn_measured_fraction_theta_max 1.000
_diffrn_measurement_device_type 'CCD area detector'
_diffrn_measurement_method 'phi and omega scans'
_diffrn_radiation_type MoK\a
_diffrn_radiation_wavelength 0.71073
_diffrn_reflns_av_R_equivalents 0.0642
_diffrn_reflns_av_unetI/netI 0.0464
_diffrn_reflns_Laue_measured_fraction_full 1.000
_diffrn_reflns_Laue_measured_fraction_max 1.000
_diffrn_reflns_limit_h_max 9
_diffrn_reflns_limit_h_min -10
_diffrn_reflns_limit_k_max 24
_diffrn_reflns_limit_k_min -26
_diffrn_reflns_limit_l_max 28
_diffrn_reflns_limit_l_min -15
_diffrn_reflns_number 21203
_diffrn_reflns_point_group_measured_fraction_full 1.000
_diffrn_reflns_point_group_measured_fraction_max 1.000
_diffrn_reflns_theta_full 25.242
_diffrn_reflns_theta_max 26.045
_diffrn_reflns_theta_min 1.922
_diffrn_source 'fine-focus sealed tube'
_exptl_absorpt_coefficient_mu 1.971
_exptl_absorpt_correction_T_max 0.789
_exptl_absorpt_correction_T_min 0.708
_exptl_absorpt_correction_type multi-scan
_exptl_absorpt_process_details 'SADABS, Bruker (2000)'
_exptl_crystal_colour yellow
_exptl_crystal_density_diffrn 1.635
_exptl_crystal_description prism
_exptl_crystal_F_000 2032
_exptl_crystal_size_max 0.190
_exptl_crystal_size_mid 0.150
_exptl_crystal_size_min 0.120
_refine_diff_density_max 0.461
_refine_diff_density_min -0.518
_refine_diff_density_rms 0.085
_refine_ls_extinction_coef .
_refine_ls_extinction_method none
_refine_ls_goodness_of_fit_ref 1.071
_refine_ls_hydrogen_treatment constr
_refine_ls_matrix_type full
_refine_ls_number_parameters 263
_refine_ls_number_reflns 3979
_refine_ls_number_restraints 0
_refine_ls_restrained_S_all 1.071
_refine_ls_R_factor_all 0.0755
_refine_ls_R_factor_gt 0.0513
_refine_ls_shift/su_max 0.002
_refine_ls_shift/su_mean 0.000
_refine_ls_structure_factor_coef Fsqd
_refine_ls_weighting_details 'w=1/[\s^2^(Fo^2^)+(0.0384P)^2^+6.2631P] where P=(Fo^2^+2Fc^2^)/3'
_refine_ls_weighting_scheme calc
_refine_ls_wR_factor_gt 0.1051
_refine_ls_wR_factor_ref 0.1193
_reflns_Friedel_coverage 0.000
_reflns_Friedel_fraction_full .
_reflns_Friedel_fraction_max .
_reflns_number_gt 2941
_reflns_number_total 3979
_reflns_threshold_expression 'I > 2\s(I)'
_cod_data_source_file suppl_ncrs-2018-0440_suppl.cif
_cod_data_source_block Pbca
_cod_original_cell_volume 4028.3(7)
_cod_database_code 8105670
_shelx_space_group_comment
;
The symmetry employed for this shelxl refinement is uniquely defined
by the following loop, which should always be used as a source of
symmetry information in preference to the above space-group names.
They are only intended as comments.
;
_shelx_estimated_absorpt_t_min 0.706
_shelx_estimated_absorpt_t_max 0.798
_shelxl_version_number 2014-3

loop_
_space_group_symop_operation_xyz
'x, y, z'
'-x+1/2, -y, z+1/2'
'-x, y+1/2, -z+1/2'
'x+1/2, -y+1/2, -z'
'-x, -y, -z'
'x-1/2, y, -z-1/2'
'x, -y-1/2, z-1/2'
'-x-1/2, y-1/2, z'

loop_
_atom_site_label
_atom_site_type_symbol
_atom_site_fract_x
_atom_site_fract_y
_atom_site_fract_z
_atom_site_U_iso_or_equiv
_atom_site_adp_type
_atom_site_occupancy
_atom_site_site_symmetry_order
_atom_site_calc_flag
_atom_site_refinement_flags_posn
_atom_site_refinement_flags_adp
_atom_site_refinement_flags_occupancy
_atom_site_disorder_assembly
_atom_site_disorder_group
C1 C 0.5366(7) 0.2558(2) 0.7509(2) 0.0673(17) Uani 1 1 d . . . . .
H1A H 0.6124 0.2831 0.7319 0.101 Uiso 1 1 calc R U . . .
H1B H 0.5895 0.2328 0.7816 0.101 Uiso 1 1 calc R U . . .
H1C H 0.4515 0.2806 0.7674 0.101 Uiso 1 1 calc R U . . .
C2 C 0.3937(6) 0.2375(2) 0.6623(2) 0.0404(11) Uani 1 1 d . . . . .
C3 C 0.3644(6) 0.3003(2) 0.6531(2) 0.0487(12) Uani 1 1 d . . . . .
H3 H 0.4031 0.3298 0.6799 0.058 Uiso 1 1 calc R U . . .
C4 C 0.2779(7) 0.3210(2) 0.6046(2) 0.0590(15) Uani 1 1 d . . . . .
H4 H 0.2570 0.3638 0.5993 0.071 Uiso 1 1 calc R U . . .
C5 C 0.2239(7) 0.2777(2) 0.5647(2) 0.0570(14) Uani 1 1 d . . . . .
H5 H 0.1660 0.2915 0.5323 0.068 Uiso 1 1 calc R U . . .
C6 C 0.2542(6) 0.2122(2) 0.5717(2) 0.0421(11) Uani 1 1 d . . . . .
C7 C 0.3410(6) 0.1908(2) 0.6211(2) 0.0385(10) Uani 1 1 d . . . . .
C8 C 0.1961(6) 0.1710(2) 0.5266(2) 0.0413(11) Uani 1 1 d . . . . .
H8 H 0.1444 0.1895 0.4949 0.050 Uiso 1 1 calc R U . . .
C9 C 0.1901(5) 0.0929(2) 0.42688(19) 0.0369(10) Uani 1 1 d . . . . .
H9 H 0.2695 0.1236 0.4243 0.044 Uiso 1 1 calc R U . . .
C10 C 0.1308(5) 0.0660(2) 0.37258(18) 0.0346(10) Uani 1 1 d . . . . .
C11 C 0.1973(6) 0.0910(2) 0.3207(2) 0.0437(11) Uani 1 1 d . . . . .
H11 H 0.2781 0.1211 0.3233 0.052 Uiso 1 1 calc R U . . .
C12 C 0.1458(6) 0.0720(2) 0.2664(2) 0.0462(12) Uani 1 1 d . . . . .
H12 H 0.1894 0.0899 0.2327 0.055 Uiso 1 1 calc R U . . .
C13 C 0.0280(6) 0.0259(2) 0.2620(2) 0.0457(12) Uani 1 1 d . . . . .
H13 H -0.0080 0.0130 0.2253 0.055 Uiso 1 1 calc R U . . .
C14 C -0.0345(5) -0.0003(2) 0.31131(18) 0.0363(10) Uani 1 1 d . . . . .
C15 C 0.0112(5) 0.0196(2) 0.36839(18) 0.0335(10) Uani 1 1 d . . . . .
C16 C -0.1745(7) -0.0829(2) 0.2597(2) 0.0548(14) Uani 1 1 d . . . . .
H16A H -0.2161 -0.0562 0.2292 0.082 Uiso 1 1 calc R U . . .
H16B H -0.2491 -0.1164 0.2673 0.082 Uiso 1 1 calc R U . . .
H16C H -0.0737 -0.1004 0.2474 0.082 Uiso 1 1 calc R U . . .
C17 C 0.8195(8) 0.1607(3) 0.6369(3) 0.0743(18) Uani 1 1 d . . . . .
H17A H 0.9296 0.1460 0.6353 0.089 Uiso 1 1 calc R U . . .
H17B H 0.7959 0.1715 0.6773 0.089 Uiso 1 1 calc R U . . .
C18 C 0.8058(9) 0.2182(4) 0.6007(3) 0.097(2) Uani 1 1 d . . . . .
H18A H 0.8332 0.2085 0.5609 0.145 Uiso 1 1 calc R U . . .
H18B H 0.8776 0.2499 0.6155 0.145 Uiso 1 1 calc R U . . .
H18C H 0.6977 0.2337 0.6024 0.145 Uiso 1 1 calc R U . . .
Cl1 Cl 0.45353(16) -0.01952(6) 0.59165(6) 0.0550(3) Uani 1 1 d . . . . .
N1 N 0.2095(4) 0.11003(17) 0.52642(15) 0.0377(9) Uani 1 1 d . . . . .
N2 N 0.1410(4) 0.07756(16) 0.47835(15) 0.0367(9) Uani 1 1 d . . . . .
O1 O 0.4726(4) 0.21293(15) 0.70957(15) 0.0539(9) Uani 1 1 d . . . . .
O2 O 0.3775(4) 0.13172(14) 0.63142(14) 0.0464(8) Uani 1 1 d . . . . .
O3 O -0.0610(4) -0.00776(14) 0.41380(12) 0.0381(7) Uani 1 1 d . . . . .
O4 O -0.1516(4) -0.04626(15) 0.31222(13) 0.0470(8) Uani 1 1 d . . . . .
O5 O -0.2066(4) 0.06240(15) 0.51371(14) 0.0504(9) Uani 1 1 d . . . . .
H5A H -0.2887 0.0424 0.5017 0.061 Uiso 1 1 d R U . . .
H5B H -0.1939 0.0936 0.4907 0.061 Uiso 1 1 d R U . . .
O6 O 0.7174(5) 0.1108(2) 0.6196(2) 0.0768(12) Uani 1 1 d . . . . .
H6 H 0.6373 0.1253 0.6036 0.115 Uiso 1 1 calc R U . . .
Zn1 Zn 0.27058(6) 0.05640(2) 0.60046(2) 0.03807(17) Uani 1 1 d . . . . .
Zn2 Zn 0.0000 0.0000 0.5000 0.0376(2) Uani 1 2 d S . P . .

loop_
_atom_site_aniso_label
_atom_site_aniso_U_11
_atom_site_aniso_U_22
_atom_site_aniso_U_33
_atom_site_aniso_U_23
_atom_site_aniso_U_13
_atom_site_aniso_U_12
C1 0.090(4) 0.049(3) 0.062(4) -0.008(3) -0.028(3) -0.014(3)
C2 0.042(3) 0.036(3) 0.043(3) -0.003(2) -0.004(2) -0.008(2)
C3 0.054(3) 0.036(3) 0.056(3) -0.006(2) 0.004(3) -0.006(2)
C4 0.088(4) 0.027(3) 0.062(4) 0.003(2) -0.009(3) 0.002(3)
C5 0.080(4) 0.038(3) 0.053(3) 0.004(2) -0.008(3) 0.006(3)
C6 0.052(3) 0.032(3) 0.043(3) -0.003(2) -0.005(2) -0.001(2)
C7 0.043(3) 0.031(2) 0.042(3) -0.0031(19) 0.000(2) -0.004(2)
C8 0.053(3) 0.036(3) 0.035(3) 0.004(2) -0.005(2) -0.002(2)
C9 0.041(3) 0.031(2) 0.039(3) -0.0003(19) -0.001(2) -0.0036(19)
C10 0.038(2) 0.034(2) 0.032(2) 0.0014(18) -0.0006(19) 0.0056(19)
C11 0.048(3) 0.044(3) 0.040(3) 0.008(2) 0.009(2) -0.002(2)
C12 0.056(3) 0.046(3) 0.037(3) 0.009(2) 0.012(2) 0.008(2)
C13 0.052(3) 0.050(3) 0.035(3) 0.004(2) 0.000(2) 0.011(2)
C14 0.038(3) 0.039(3) 0.032(2) 0.0000(19) -0.0028(18) 0.005(2)
C15 0.036(2) 0.034(2) 0.031(2) 0.0005(18) -0.0025(18) 0.0066(19)
C16 0.074(4) 0.047(3) 0.043(3) -0.016(2) -0.008(3) 0.004(3)
C17 0.084(5) 0.074(5) 0.065(4) 0.004(3) 0.003(3) -0.010(4)
C18 0.095(6) 0.099(6) 0.096(6) 0.035(4) 0.015(4) -0.004(4)
Cl1 0.0504(7) 0.0480(8) 0.0665(9) -0.0076(6) -0.0086(6) 0.0104(6)
N1 0.044(2) 0.036(2) 0.033(2) -0.0013(16) -0.0029(17) -0.0044(17)
N2 0.044(2) 0.033(2) 0.032(2) -0.0017(15) -0.0045(17) -0.0030(16)
O1 0.069(2) 0.0388(19) 0.054(2) -0.0049(16) -0.0210(18) -0.0081(17)
O2 0.060(2) 0.0299(18) 0.049(2) -0.0029(14) -0.0138(16) 0.0001(15)
O3 0.0439(18) 0.0417(18) 0.0288(16) 0.0028(13) -0.0012(13) -0.0071(14)
O4 0.056(2) 0.051(2) 0.0340(18) -0.0092(14) -0.0044(15) -0.0094(17)
O5 0.052(2) 0.045(2) 0.054(2) -0.0005(15) -0.0037(16) -0.0008(16)
O6 0.074(3) 0.080(3) 0.076(3) -0.018(2) 0.003(2) -0.001(2)
Zn1 0.0448(3) 0.0304(3) 0.0389(3) -0.0014(2) -0.0067(2) -0.0021(2)
Zn2 0.0471(4) 0.0366(4) 0.0292(4) 0.0012(3) -0.0025(3) -0.0085(3)

loop_
_atom_type_symbol
_atom_type_description
_atom_type_scat_dispersion_real
_atom_type_scat_dispersion_imag
_atom_type_scat_source
C C 0.0033 0.0016 'International Tables Vol C Tables 4.2.6.8 and 6.1.1.4'
H H 0.0000 0.0000 'International Tables Vol C Tables 4.2.6.8 and 6.1.1.4'
N N 0.0061 0.0033 'International Tables Vol C Tables 4.2.6.8 and 6.1.1.4'
O O 0.0106 0.0060 'International Tables Vol C Tables 4.2.6.8 and 6.1.1.4'
Cl Cl 0.1484 0.1585 'International Tables Vol C Tables 4.2.6.8 and 6.1.1.4'
Zn Zn 0.2839 1.4301 'International Tables Vol C Tables 4.2.6.8 and 6.1.1.4'

loop_
_geom_angle_atom_site_label_1
_geom_angle_atom_site_label_2
_geom_angle_atom_site_label_3
_geom_angle
_geom_angle_site_symmetry_1
_geom_angle_site_symmetry_3
O1 C1 H1A 109.5 . .
O1 C1 H1B 109.5 . .
H1A C1 H1B 109.5 . .
O1 C1 H1C 109.5 . .
H1A C1 H1C 109.5 . .
H1B C1 H1C 109.5 . .
O1 C2 C3 125.2(4) . .
O1 C2 C7 113.7(4) . .
C3 C2 C7 121.1(4) . .
C2 C3 C4 121.3(5) . .
C2 C3 H3 119.3 . .
C4 C3 H3 119.3 . .
C5 C4 C3 119.1(5) . .
C5 C4 H4 120.4 . .
C3 C4 H4 120.4 . .
C4 C5 C6 121.6(5) . .
C4 C5 H5 119.2 . .
C6 C5 H5 119.2 . .
C7 C6 C5 119.6(4) . .
C7 C6 C8 123.2(4) . .
C5 C6 C8 117.2(4) . .
O2 C7 C6 124.7(4) . .
O2 C7 C2 118.0(4) . .
C6 C7 C2 117.3(4) . .
N1 C8 C6 125.6(4) . .
N1 C8 H8 117.2 . .
C6 C8 H8 117.2 . .
N2 C9 C10 124.9(4) . .
N2 C9 H9 117.5 . .
C10 C9 H9 117.5 . .
C15 C10 C11 119.0(4) . .
C15 C10 C9 125.1(4) . .
C11 C10 C9 115.8(4) . .
C12 C11 C10 121.7(5) . .
C12 C11 H11 119.2 . .
C10 C11 H11 119.2 . .
C11 C12 C13 119.5(4) . .
C11 C12 H12 120.2 . .
C13 C12 H12 120.2 . .
C14 C13 C12 119.9(5) . .
C14 C13 H13 120.0 . .
C12 C13 H13 120.0 . .
C13 C14 O4 124.9(4) . .
C13 C14 C15 122.3(4) . .
O4 C14 C15 112.7(4) . .
O3 C15 C10 125.0(4) . .
O3 C15 C14 117.5(4) . .
C10 C15 C14 117.5(4) . .
O4 C16 H16A 109.5 . .
O4 C16 H16B 109.5 . .
H16A C16 H16B 109.5 . .
O4 C16 H16C 109.5 . .
H16A C16 H16C 109.5 . .
H16B C16 H16C 109.5 . .
O6 C17 C18 114.6(6) . .
O6 C17 H17A 108.6 . .
C18 C17 H17A 108.6 . .
O6 C17 H17B 108.6 . .
C18 C17 H17B 108.6 . .
H17A C17 H17B 107.6 . .
C17 C18 H18A 109.5 . .
C17 C18 H18B 109.5 . .
H18A C18 H18B 109.5 . .
C17 C18 H18C 109.5 . .
H18A C18 H18C 109.5 . .
H18B C18 H18C 109.5 . .
C8 N1 N2 116.9(4) . .
C8 N1 Zn1 123.9(3) . .
N2 N1 Zn1 117.3(3) . .
C9 N2 N1 117.2(4) . .
C9 N2 Zn2 126.6(3) . .
N1 N2 Zn2 115.4(3) . .
C2 O1 C1 117.6(4) . .
C7 O2 Zn1 127.4(3) . .
C15 O3 Zn2 127.0(3) . .
C15 O3 Zn1 118.7(3) . 5_556
Zn2 O3 Zn1 113.94(13) . 5_556
C14 O4 C16 117.5(4) . .
C14 O4 Zn1 113.3(2) . 5_556
C16 O4 Zn1 129.1(3) . 5_556
Zn2 O5 H5A 106.6 . .
Zn2 O5 H5B 106.4 . .
H5A O5 H5B 106.7 . .
C17 O6 H6 109.5 . .
O2 Zn1 O3 148.48(13) . 5_556
O2 Zn1 N1 87.66(13) . .
O3 Zn1 N1 86.44(13) 5_556 .
O2 Zn1 Cl1 108.02(10) . .
O3 Zn1 Cl1 101.89(9) 5_556 .
N1 Zn1 Cl1 119.02(11) . .
O2 Zn1 O4 87.66(13) . 5_556
O3 Zn1 O4 73.46(11) 5_556 5_556
N1 Zn1 O4 131.41(13) . 5_556
Cl1 Zn1 O4 108.37(10) . 5_556
O3 Zn2 O3 180.0 5_556 .
O3 Zn2 N2 88.62(13) 5_556 5_556
O3 Zn2 N2 91.38(13) . 5_556
O3 Zn2 N2 91.38(13) 5_556 .
O3 Zn2 N2 88.62(13) . .
N2 Zn2 N2 180.00(19) 5_556 .
O3 Zn2 O5 90.57(12) 5_556 .
O3 Zn2 O5 89.42(12) . .
N2 Zn2 O5 89.90(13) 5_556 .
N2 Zn2 O5 90.10(13) . .
O3 Zn2 O5 89.43(12) 5_556 5_556
O3 Zn2 O5 90.57(12) . 5_556
N2 Zn2 O5 90.10(13) 5_556 5_556
N2 Zn2 O5 89.90(13) . 5_556
O5 Zn2 O5 180.00(13) . 5_556

loop_
_geom_bond_atom_site_label_1
_geom_bond_atom_site_label_2
_geom_bond_distance
_geom_bond_site_symmetry_2
C1 O1 1.414(5) .
C1 H1A 0.9600 .
C1 H1B 0.9600 .
C1 H1C 0.9600 .
C2 O1 1.366(5) .
C2 C3 1.370(6) .
C2 C7 1.433(6) .
C3 C4 1.392(7) .
C3 H3 0.9300 .
C4 C5 1.369(7) .
C4 H4 0.9300 .
C5 C6 1.418(6) .
C5 H5 0.9300 .
C6 C7 1.414(6) .
C6 C8 1.432(6) .
C7 O2 1.310(5) .
C8 N1 1.296(5) .
C8 H8 0.9300 .
C9 N2 1.285(5) .
C9 C10 1.450(6) .
C9 H9 0.9300 .
C10 C15 1.403(6) .
C10 C11 1.410(6) .
C11 C12 1.371(6) .
C11 H11 0.9300 .
C12 C13 1.388(7) .
C12 H12 0.9300 .
C13 C14 1.359(6) .
C13 H13 0.9300 .
C14 O4 1.379(5) .
C14 C15 1.421(6) .
C15 O3 1.331(5) .
C16 O4 1.440(5) .
C16 H16A 0.9600 .
C16 H16B 0.9600 .
C16 H16C 0.9600 .
C17 O6 1.414(7) .
C17 C18 1.475(8) .
C17 H17A 0.9700 .
C17 H17B 0.9700 .
C18 H18A 0.9600 .
C18 H18B 0.9600 .
C18 H18C 0.9600 .
Cl1 Zn1 2.2260(13) .
N1 N2 1.415(5) .
N1 Zn1 2.098(4) .
N2 Zn2 2.080(4) .
O2 Zn1 1.959(3) .
O3 Zn2 2.037(3) .
O3 Zn1 2.054(3) 5_556
O4 Zn1 2.235(3) 5_556
O5 Zn2 2.194(3) .
O5 H5A 0.8500 .
O5 H5B 0.8500 .
O6 H6 0.8200 .
Zn1 O3 2.054(3) 5_556
Zn1 O4 2.235(3) 5_556
Zn2 O3 2.037(3) 5_556
Zn2 N2 2.080(4) 5_556
Zn2 O5 2.194(3) 5_556
